data_4126993
loop_
_publ_author_name
'Meng, Guangrong'
'Shi, Shicheng'
'Lalancette, Roger A.'
'Szostak, Roman'
'Szostak, Michal'

_publ_section_title
;
 Reversible Twisting of Primary Amides via Ground State N-C(O)
 Destabilization: Highly Twisted Rotationally-Inverted Acyclic Amides.
;
_journal_name_full 'Journal of the American Chemical Society'
_journal_paper_doi 10.1021/jacs.7b11309
_journal_year 2017
_chemical_formula_moiety 'C19 H28 N2 O5'
_chemical_formula_sum 'C19 H28 N2 O5'
_chemical_formula_weight 364.43
_space_group_crystal_system monoclinic
_space_group_IT_number 4
_space_group_name_Hall 'P 2yb'
_space_group_name_H-M_alt 'P 1 21 1'
_symmetry_space_group_name_Hall 'P 2yb'
_symmetry_space_group_name_H-M 'P 1 21 1'
_atom_sites_solution_hydrogens geom
_atom_sites_solution_primary direct
_atom_sites_solution_secondary difmap
_audit_creation_method SHELXL-2014/7
_cell_angle_alpha 90
_cell_angle_beta 113.208(4)
_cell_angle_gamma 90
_cell_formula_units_Z 2
_cell_length_a 10.1592(7)
_cell_length_b 11.0638(8)
_cell_length_c 10.3109(7)
_cell_measurement_reflns_used 7138
_cell_measurement_temperature 296(2)
_cell_measurement_theta_max 67.17
_cell_measurement_theta_min 4.00
_cell_volume 1065.16(13)
_computing_cell_refinement 'APEX 2'
_computing_data_collection 'APEX 2 (Bruker, 2006)'
_computing_data_reduction 'SAINT (Bruker, 2005)'
_computing_molecular_graphics SHELXTL
_computing_publication_material SHELXTL
_computing_structure_refinement 'SHELXL-2014/7 (Sheldrick, 2014)'
_computing_structure_solution 'SHELXL-2014/7 (Sheldrick, 2014)'
_diffrn_ambient_temperature 296(2)
_diffrn_measured_fraction_theta_full 0.974
_diffrn_measured_fraction_theta_max 0.966
_diffrn_measurement_device_type 'Bruker SMART CCD Apex-II area-detector'
_diffrn_measurement_method '\f and \w'
_diffrn_radiation_monochromator graphite
_diffrn_radiation_source 'fine-focus sealed tube'
_diffrn_radiation_type CuK\a
_diffrn_radiation_wavelength 1.54178
_diffrn_reflns_av_R_equivalents 0.0405
_diffrn_reflns_av_unetI/netI 0.0309
_diffrn_reflns_Laue_measured_fraction_full 0.974
_diffrn_reflns_Laue_measured_fraction_max 0.966
_diffrn_reflns_limit_h_max 11
_diffrn_reflns_limit_h_min -10
_diffrn_reflns_limit_k_max 13
_diffrn_reflns_limit_k_min -12
_diffrn_reflns_limit_l_max 12
_diffrn_reflns_limit_l_min -12
_diffrn_reflns_number 9784
_diffrn_reflns_point_group_measured_fraction_full 0.917
_diffrn_reflns_point_group_measured_fraction_max 0.906
_diffrn_reflns_theta_full 67.679
_diffrn_reflns_theta_max 68.284
_diffrn_reflns_theta_min 4.666
_exptl_absorpt_coefficient_mu 0.675
_exptl_absorpt_correction_T_max 0.890
_exptl_absorpt_correction_T_min 0.800
_exptl_absorpt_correction_type numerical
_exptl_absorpt_process_details 'SADABS (Sheldrick, 2008a)'
_exptl_crystal_colour colourless
_exptl_crystal_density_diffrn 1.136
_exptl_crystal_description block
_exptl_crystal_F_000 392
_exptl_crystal_size_max 0.377
_exptl_crystal_size_mid 0.350
_exptl_crystal_size_min 0.247
_refine_diff_density_max 0.131
_refine_diff_density_min -0.131
_refine_diff_density_rms 0.035
_refine_ls_abs_structure_details
;
 Flack x determined using 1380 quotients [(I+)-(I-)]/[(I+)+(I-)]
 (Parsons, Flack and Wagner, Acta Cryst. B69 (2013) 249-259).
;
_refine_ls_abs_structure_Flack 0.09(8)
_refine_ls_extinction_coef 0.0145(17)
_refine_ls_extinction_expression Fc^*^=kFc[1+0.001xFc^2^\l^3^/sin(2\q)]^-1/4^
_refine_ls_extinction_method 'SHELXL-2014/7 (Sheldrick 2014'
_refine_ls_goodness_of_fit_ref 1.071
_refine_ls_hydrogen_treatment constr
_refine_ls_matrix_type full
_refine_ls_number_parameters 244
_refine_ls_number_reflns 3546
_refine_ls_number_restraints 1
_refine_ls_restrained_S_all 1.071
_refine_ls_R_factor_all 0.0394
_refine_ls_R_factor_gt 0.0376
_refine_ls_shift/su_max 0.000
_refine_ls_shift/su_mean 0.000
_refine_ls_structure_factor_coef Fsqd
_refine_ls_weighting_details 'w=1/[\s^2^(Fo^2^)+(0.0636P)^2^+0.0380P] where P=(Fo^2^+2Fc^2^)/3'
_refine_ls_weighting_scheme calc
_refine_ls_wR_factor_gt 0.1004
_refine_ls_wR_factor_ref 0.1031
_reflns_Friedel_coverage 0.777
_reflns_Friedel_fraction_full 0.852
_reflns_Friedel_fraction_max 0.840
_reflns_number_gt 3345
_reflns_number_total 3546
_reflns_threshold_expression 'I > 2\s(I)'
_cod_data_source_file ja7b11309_si_002.cif
_cod_data_source_block 160613RAL_SSC_DI_NMe2_RT_0m_a
_cod_database_code 4126993
_shelx_shelxl_version_number 2014/7
_shelx_space_group_comment
;
The symmetry employed for this shelxl refinement is uniquely defined
by the following loop, which should always be used as a source of
symmetry information in preference to the above space-group names.
They are only intended as comments.
;
_shelx_estimated_absorpt_t_min 0.796
_shelx_estimated_absorpt_t_max 0.812

loop_
_space_group_symop_operation_xyz
'x, y, z'
'-x, y+1/2, -z'

loop_
_atom_site_label
_atom_site_type_symbol
_atom_site_fract_x
_atom_site_fract_y
_atom_site_fract_z
_atom_site_U_iso_or_equiv
_atom_site_adp_type
_atom_site_occupancy
_atom_site_site_symmetry_order
_atom_site_calc_flag
_atom_site_refinement_flags_posn
_atom_site_refinement_flags_adp
O1 O 0.6116(2) 0.70036(17) 0.79581(19) 0.0787(5) Uani 1 1 d . .
O2 O 0.7951(2) 0.3667(2) 0.9243(3) 0.0973(7) Uani 1 1 d . .
O3 O 0.56923(17) 0.43460(17) 0.85345(18) 0.0725(5) Uani 1 1 d . .
O4 O 0.9072(2) 0.44254(19) 0.7378(2) 0.0910(6) Uani 1 1 d . .
O5 O 0.81734(18) 0.62605(17) 0.65251(19) 0.0733(5) Uani 1 1 d . .
N1 N 0.71101(18) 0.52132(17) 0.76478(19) 0.0602(4) Uani 1 1 d . .
N2 N 0.1441(2) 0.5484(2) 0.1888(2) 0.0833(6) Uani 1 1 d . .
C1 C 0.5999(2) 0.61706(19) 0.7174(2) 0.0570(5) Uani 1 1 d . .
C2 C 0.4859(2) 0.59906(18) 0.5793(2) 0.0539(5) Uani 1 1 d . .
C3 C 0.7008(2) 0.4322(2) 0.8564(2) 0.0657(6) Uani 1 1 d . .
C4 C 0.8228(2) 0.5228(2) 0.7203(2) 0.0626(5) Uani 1 1 d . .
C5 C 0.3776(2) 0.6847(2) 0.5253(2) 0.0605(5) Uani 1 1 d . .
H5 H 0.3811 0.7538 0.5779 0.073 Uiso 1 1 calc R U
C6 C 0.2661(3) 0.6704(2) 0.3970(3) 0.0665(6) Uani 1 1 d . .
H6 H 0.1963 0.7301 0.3638 0.080 Uiso 1 1 calc R U
C7 C 0.2558(3) 0.5662(2) 0.3149(2) 0.0641(6) Uani 1 1 d . .
C8 C 0.3661(3) 0.4809(2) 0.3689(3) 0.0734(6) Uani 1 1 d . .
H8 H 0.3642 0.4121 0.3164 0.088 Uiso 1 1 calc R U
C9 C 0.4767(3) 0.4967(2) 0.4977(3) 0.0669(6) Uani 1 1 d . .
H9 H 0.5473 0.4376 0.5313 0.080 Uiso 1 1 calc R U
C10 C 0.0266(3) 0.6334(4) 0.1342(3) 0.0995(10) Uani 1 1 d . .
H10A H -0.0432 0.6153 0.1726 0.149 Uiso 1 1 calc R U
H10B H -0.0169 0.6274 0.0332 0.149 Uiso 1 1 calc R U
H10C H 0.0621 0.7140 0.1605 0.149 Uiso 1 1 calc R U
C11 C 0.1363(4) 0.4394(4) 0.1069(4) 0.1123(12) Uani 1 1 d . .
H11A H 0.2282 0.4238 0.1043 0.168 Uiso 1 1 calc R U
H11B H 0.0663 0.4503 0.0125 0.168 Uiso 1 1 calc R U
H11C H 0.1091 0.3722 0.1499 0.168 Uiso 1 1 calc R U
C12 C 0.5271(3) 0.3527(3) 0.9437(3) 0.0797(7) Uani 1 1 d . .
C13 C 0.3705(4) 0.3851(4) 0.9010(5) 0.1099(12) Uani 1 1 d . .
H13A H 0.3192 0.3695 0.8022 0.165 Uiso 1 1 calc R U
H13B H 0.3624 0.4692 0.9196 0.165 Uiso 1 1 calc R U
H13C H 0.3307 0.3372 0.9543 0.165 Uiso 1 1 calc R U
C14 C 0.5454(5) 0.2252(3) 0.9118(6) 0.1345(18) Uani 1 1 d . .
H14A H 0.5057 0.2134 0.8114 0.202 Uiso 1 1 calc R U
H14B H 0.4969 0.1738 0.9538 0.202 Uiso 1 1 calc R U
H14C H 0.6455 0.2054 0.9494 0.202 Uiso 1 1 calc R U
C15 C 0.6130(5) 0.3861(4) 1.0970(4) 0.1152(13) Uani 1 1 d . .
H15A H 0.5812 0.3383 1.1568 0.173 Uiso 1 1 calc R U
H15B H 0.5994 0.4702 1.1108 0.173 Uiso 1 1 calc R U
H15C H 0.7128 0.3708 1.1201 0.173 Uiso 1 1 calc R U
C16 C 0.9110(4) 0.6475(3) 0.5753(4) 0.0913(8) Uani 1 1 d . .
C17 C 0.8644(7) 0.7713(4) 0.5140(7) 0.148(2) Uani 1 1 d . .
H17A H 0.7623 0.7725 0.4635 0.222 Uiso 1 1 calc R U
H17B H 0.9097 0.7907 0.4506 0.222 Uiso 1 1 calc R U
H17C H 0.8915 0.8298 0.5888 0.222 Uiso 1 1 calc R U
C18 C 0.8785(8) 0.5544(6) 0.4621(6) 0.160(2) Uani 1 1 d . .
H18A H 0.8994 0.4756 0.5041 0.240 Uiso 1 1 calc R U
H18B H 0.9362 0.5690 0.4091 0.240 Uiso 1 1 calc R U
H18C H 0.7791 0.5589 0.4004 0.240 Uiso 1 1 calc R U
C19 C 1.0647(4) 0.6479(7) 0.6784(6) 0.159(2) Uani 1 1 d . .
H19A H 1.0738 0.6959 0.7591 0.238 Uiso 1 1 calc R U
H19B H 1.1237 0.6814 0.6341 0.238 Uiso 1 1 calc R U
H19C H 1.0947 0.5666 0.7080 0.238 Uiso 1 1 calc R U

loop_
_atom_site_aniso_label
_atom_site_aniso_U_11
_atom_site_aniso_U_22
_atom_site_aniso_U_33
_atom_site_aniso_U_23
_atom_site_aniso_U_13
_atom_site_aniso_U_12
O1 0.0943(11) 0.0665(10) 0.0658(9) -0.0113(9) 0.0214(9) 0.0009(8)
O2 0.0699(11) 0.1038(16) 0.1096(15) 0.0485(13) 0.0261(11) 0.0153(10)
O3 0.0637(9) 0.0787(11) 0.0747(10) 0.0224(8) 0.0267(8) 0.0016(8)
O4 0.0786(11) 0.0877(14) 0.1135(15) 0.0192(11) 0.0451(11) 0.0174(11)
O5 0.0725(10) 0.0699(10) 0.0844(11) 0.0097(9) 0.0382(9) -0.0045(8)
N1 0.0540(9) 0.0611(11) 0.0612(9) 0.0069(8) 0.0182(7) -0.0013(8)
N2 0.0677(12) 0.0902(16) 0.0705(12) -0.0021(11) 0.0042(10) -0.0064(11)
C1 0.0615(11) 0.0515(11) 0.0572(11) 0.0020(9) 0.0225(9) -0.0033(9)
C2 0.0551(11) 0.0499(11) 0.0575(10) 0.0026(8) 0.0228(9) -0.0025(8)
C3 0.0581(12) 0.0650(13) 0.0627(12) 0.0108(11) 0.0116(10) -0.0049(10)
C4 0.0556(11) 0.0646(14) 0.0601(11) -0.0004(10) 0.0148(9) -0.0054(10)
C5 0.0655(12) 0.0512(11) 0.0644(12) 0.0019(10) 0.0252(10) 0.0005(9)
C6 0.0604(12) 0.0600(13) 0.0722(13) 0.0091(10) 0.0188(10) 0.0070(9)
C7 0.0595(11) 0.0674(14) 0.0599(12) 0.0023(10) 0.0175(10) -0.0092(10)
C8 0.0693(14) 0.0667(14) 0.0725(14) -0.0151(12) 0.0154(12) 0.0021(11)
C9 0.0617(12) 0.0576(12) 0.0709(13) -0.0086(11) 0.0150(11) 0.0048(10)
C10 0.0702(16) 0.111(2) 0.0871(18) 0.0141(19) -0.0013(14) -0.0040(16)
C11 0.091(2) 0.139(3) 0.0805(18) -0.037(2) 0.0059(16) -0.005(2)
C12 0.0895(17) 0.0662(15) 0.0920(18) 0.0135(13) 0.0449(15) -0.0051(12)
C13 0.093(2) 0.120(3) 0.136(3) 0.015(2) 0.066(2) -0.0065(19)
C14 0.157(4) 0.066(2) 0.218(6) -0.004(3) 0.114(4) -0.017(2)
C15 0.143(3) 0.122(3) 0.0815(19) 0.026(2) 0.046(2) 0.004(2)
C16 0.0928(19) 0.100(2) 0.098(2) 0.0097(17) 0.0569(17) -0.0064(16)
C17 0.179(5) 0.129(4) 0.186(5) 0.060(4) 0.125(4) 0.007(3)
C18 0.233(7) 0.162(5) 0.126(4) -0.012(3) 0.116(4) -0.005(4)
C19 0.084(2) 0.222(6) 0.175(5) 0.030(4) 0.057(3) -0.037(3)

loop_
_atom_type_symbol
_atom_type_description
_atom_type_scat_dispersion_real
_atom_type_scat_dispersion_imag
_atom_type_scat_source
C C 0.0181 0.0091 'International Tables Vol C Tables 4.2.6.8 and 6.1.1.4'
H H 0.0000 0.0000 'International Tables Vol C Tables 4.2.6.8 and 6.1.1.4'
N N 0.0311 0.0180 'International Tables Vol C Tables 4.2.6.8 and 6.1.1.4'
O O 0.0492 0.0322 'International Tables Vol C Tables 4.2.6.8 and 6.1.1.4'

loop_
_geom_angle_atom_site_label_1
_geom_angle_atom_site_label_2
_geom_angle_atom_site_label_3
_geom_angle
C3 O3 C12 120.84(19)
C4 O5 C16 121.2(2)
C4 N1 C3 121.49(19)
C4 N1 C1 120.03(18)
C3 N1 C1 118.48(18)
C7 N2 C10 121.8(3)
C7 N2 C11 120.5(2)
C10 N2 C11 117.7(2)
O1 C1 C2 126.5(2)
O1 C1 N1 117.74(19)
C2 C1 N1 115.78(18)
C5 C2 C9 117.29(19)
C5 C2 C1 119.92(19)
C9 C2 C1 122.8(2)
O2 C3 O3 126.8(2)
O2 C3 N1 124.9(2)
O3 C3 N1 108.27(19)
O4 C4 O5 126.5(2)
O4 C4 N1 125.1(2)
O5 C4 N1 108.35(19)
C6 C5 C2 122.0(2)
C6 C5 H5 119.0
C2 C5 H5 119.0
C5 C6 C7 120.8(2)
C5 C6 H6 119.6
C7 C6 H6 119.6
N2 C7 C8 121.2(2)
N2 C7 C6 121.9(2)
C8 C7 C6 117.0(2)
C9 C8 C7 121.4(2)
C9 C8 H8 119.3
C7 C8 H8 119.3
C8 C9 C2 121.5(2)
C8 C9 H9 119.2
C2 C9 H9 119.2
N2 C10 H10A 109.5
N2 C10 H10B 109.5
H10A C10 H10B 109.5
N2 C10 H10C 109.5
H10A C10 H10C 109.5
H10B C10 H10C 109.5
N2 C11 H11A 109.5
N2 C11 H11B 109.5
H11A C11 H11B 109.5
N2 C11 H11C 109.5
H11A C11 H11C 109.5
H11B C11 H11C 109.5
C14 C12 O3 110.7(3)
C14 C12 C13 111.8(3)
O3 C12 C13 101.7(2)
C14 C12 C15 113.1(4)
O3 C12 C15 108.4(3)
C13 C12 C15 110.5(3)
C12 C13 H13A 109.5
C12 C13 H13B 109.5
H13A C13 H13B 109.5
C12 C13 H13C 109.5
H13A C13 H13C 109.5
H13B C13 H13C 109.5
C12 C14 H14A 109.5
C12 C14 H14B 109.5
H14A C14 H14B 109.5
C12 C14 H14C 109.5
H14A C14 H14C 109.5
H14B C14 H14C 109.5
C12 C15 H15A 109.5
C12 C15 H15B 109.5
H15A C15 H15B 109.5
C12 C15 H15C 109.5
H15A C15 H15C 109.5
H15B C15 H15C 109.5
O5 C16 C18 108.6(3)
O5 C16 C19 109.2(3)
C18 C16 C19 113.8(4)
O5 C16 C17 102.1(3)
C18 C16 C17 111.3(4)
C19 C16 C17 111.2(4)
C16 C17 H17A 109.5
C16 C17 H17B 109.5
H17A C17 H17B 109.5
C16 C17 H17C 109.5
H17A C17 H17C 109.5
H17B C17 H17C 109.5
C16 C18 H18A 109.5
C16 C18 H18B 109.5
H18A C18 H18B 109.5
C16 C18 H18C 109.5
H18A C18 H18C 109.5
H18B C18 H18C 109.5
C16 C19 H19A 109.5
C16 C19 H19B 109.5
H19A C19 H19B 109.5
C16 C19 H19C 109.5
H19A C19 H19C 109.5
H19B C19 H19C 109.5

loop_
_geom_bond_atom_site_label_1
_geom_bond_atom_site_label_2
_geom_bond_distance
O1 C1 1.201(3)
O2 C3 1.186(3)
O3 C3 1.325(3)
O3 C12 1.478(3)
O4 C4 1.197(3)
O5 C4 1.329(3)
O5 C16 1.480(3)
N1 C4 1.382(3)
N1 C3 1.398(3)
N1 C1 1.483(3)
N2 C7 1.362(3)
N2 C10 1.448(4)
N2 C11 1.456(5)
C1 C2 1.452(3)
C2 C5 1.391(3)
C2 C9 1.392(3)
C5 C6 1.370(3)
C5 H5 0.9300
C6 C7 1.410(4)
C6 H6 0.9300
C7 C8 1.401(4)
C8 C9 1.372(3)
C8 H8 0.9300
C9 H9 0.9300
C10 H10A 0.9600
C10 H10B 0.9600
C10 H10C 0.9600
C11 H11A 0.9600
C11 H11B 0.9600
C11 H11C 0.9600
C12 C14 1.477(5)
C12 C13 1.518(5)
C12 C15 1.519(5)
C13 H13A 0.9600
C13 H13B 0.9600
C13 H13C 0.9600
C14 H14A 0.9600
C14 H14B 0.9600
C14 H14C 0.9600
C15 H15A 0.9600
C15 H15B 0.9600
C15 H15C 0.9600
C16 C18 1.492(6)
C16 C19 1.504(6)
C16 C17 1.505(6)
C17 H17A 0.9600
C17 H17B 0.9600
C17 H17C 0.9600
C18 H18A 0.9600
C18 H18B 0.9600
C18 H18C 0.9600
C19 H19A 0.9600
C19 H19B 0.9600
C19 H19C 0.9600
